data_7242346
loop_
_publ_author_name
'Rao, H. Surya Prakash'
'Saha, Ahana'
'Vijjapu, Satish'

_publ_section_title
;
 Studies in the rearrangement reactions involving camphorquinone
;
_journal_issue 13
_journal_name_full 'RSC Advances'
_journal_page_first 7180
_journal_page_last 7186
_journal_paper_doi 10.1039/D0RA09839F
_journal_volume 11
_journal_year 2021
_chemical_absolute_configuration unk
_chemical_formula_moiety 'C13 H20 O2'
_chemical_formula_sum 'C13 H20 O2'
_chemical_formula_weight 208.29
_chemical_melting_point 'Not available as it was semi solid'
_chemical_name_systematic (1R,2S,3R,4S)-(+)-1,7,7-trimethyl-3-(propa-1,2-dien-lyl)bicyclo[2.2.1]heptane-2,3-diol
_space_group_crystal_system orthorhombic
_space_group_IT_number 19
_space_group_name_Hall 'P 2ac 2ab'
_space_group_name_H-M_alt 'P 21 21 21'
_atom_sites_solution_hydrogens mixed
_atom_sites_solution_primary direct
_atom_sites_solution_secondary difmap
_audit_creation_method SHELXL-2018/3
_audit_update_record
;
2020-12-27 deposited with the CCDC.	2021-01-18 downloaded from the CCDC.
;
_cell_angle_alpha 90
_cell_angle_beta 90
_cell_angle_gamma 90
_cell_formula_units_Z 5
_cell_length_a 6.9420(8)
_cell_length_b 10.4314(12)
_cell_length_c 16.881(2)
_cell_measurement_reflns_used 851
_cell_measurement_temperature 293(2)
_cell_measurement_theta_max 29.0919
_cell_measurement_theta_min 4.0811
_cell_volume 1222.4(2)
_computing_cell_refinement
;
CrysAlisPro, Agilent Technologies,
Version 1.171.36.21 (release 14-08-2012 CrysAlis171 .NET)
(compiled Sep 14 2012,17:21:16)
;
_computing_data_collection
;
CrysAlisPro, Agilent Technologies,
Version 1.171.36.21 (release 14-08-2012 CrysAlis171 .NET)
(compiled Sep 14 2012,17:21:16)
;
_computing_data_reduction
;
CrysAlisPro, Agilent Technologies,
Version 1.171.36.21 (release 14-08-2012 CrysAlis171 .NET)
(compiled Sep 14 2012,17:21:16)
;
_computing_molecular_graphics
;
O. V. Dolomanov, L. J. Bourhis, R. J. Gildea, J. A. K. Howard and H. Puschmann,
OLEX2: a complete structure solution, refinement and analysis program.
J. Appl. Cryst. (2009). 42, 339-341.
;
_computing_publication_material
;
O. V. Dolomanov, L. J. Bourhis, R. J. Gildea, J. A. K. Howard and H. Puschmann,
OLEX2: a complete structure solution, refinement and analysis program.
J. Appl. Cryst. (2009). 42, 339-341.
;
_computing_structure_refinement 'SHELXL-2018/3 (Sheldrick, 2018)'
_computing_structure_solution
;
SHELXS, G.M. Sheldrick, Acta Cryst.
(2008). A64, 112-122
;
_diffrn_ambient_temperature 293(2)
_diffrn_detector_area_resol_mean 15.9821
_diffrn_measured_fraction_theta_full 0.986
_diffrn_measured_fraction_theta_max 0.858
_diffrn_measurement_device_type 'Xcalibur, Eos'
_diffrn_measurement_method '\w scans'
_diffrn_radiation_type MoK\a
_diffrn_radiation_wavelength 0.71073
_diffrn_reflns_av_R_equivalents 0.0303
_diffrn_reflns_av_unetI/netI 0.0625
_diffrn_reflns_Laue_measured_fraction_full 0.986
_diffrn_reflns_Laue_measured_fraction_max 0.858
_diffrn_reflns_limit_h_max 8
_diffrn_reflns_limit_h_min -8
_diffrn_reflns_limit_k_max 11
_diffrn_reflns_limit_k_min -13
_diffrn_reflns_limit_l_max 12
_diffrn_reflns_limit_l_min -22
_diffrn_reflns_number 4044
_diffrn_reflns_point_group_measured_fraction_full 0.937
_diffrn_reflns_point_group_measured_fraction_max 0.782
_diffrn_reflns_theta_full 25.242
_diffrn_reflns_theta_max 29.156
_diffrn_reflns_theta_min 4.089
_diffrn_source 'Enhance (Mo) X-ray Source'
_exptl_absorpt_coefficient_mu 0.093
_exptl_absorpt_correction_T_max 1.00000
_exptl_absorpt_correction_T_min 0.75952
_exptl_absorpt_correction_type multi-scan
_exptl_absorpt_process_details
;
CrysAlisPro, Agilent Technologies,
Version 1.171.36.21 (release 14-08-2012 CrysAlis171 .NET)
(compiled Sep 14 2012,17:21:16)
Empirical absorption correction using spherical harmonics,
 implemented in SCALE3 ABSPACK scaling algorithm.
;
_exptl_crystal_colour colorless
_exptl_crystal_density_diffrn 1.415
_exptl_crystal_density_method 'not measured'
_exptl_crystal_description plate
_exptl_crystal_F_000 570
_exptl_crystal_size_max 0.4
_exptl_crystal_size_mid 0.3
_exptl_crystal_size_min 0.04
_refine_diff_density_max 0.121
_refine_diff_density_min -0.127
_refine_diff_density_rms 0.029
_refine_ls_abs_structure_details
;
 Flack x determined using 437 quotients [(I+)-(I-)]/[(I+)+(I-)]
 (Parsons, Flack and Wagner, Acta Cryst. B69 (2013) 249-259).
;
_refine_ls_abs_structure_Flack 1.1(10)
_refine_ls_extinction_method none
_refine_ls_goodness_of_fit_ref 1.075
_refine_ls_hydrogen_treatment mixed
_refine_ls_matrix_type full
_refine_ls_number_parameters 155
_refine_ls_number_reflns 2573
_refine_ls_number_restraints 0
_refine_ls_restrained_S_all 1.075
_refine_ls_R_factor_all 0.1013
_refine_ls_R_factor_gt 0.0542
_refine_ls_shift/su_max 0.000
_refine_ls_shift/su_mean 0.000
_refine_ls_structure_factor_coef Fsqd
_refine_ls_weighting_details 'w=1/[\s^2^(Fo^2^)+(0.0416P)^2^+0.0181P] where P=(Fo^2^+2Fc^2^)/3'
_refine_ls_weighting_scheme calc
_refine_ls_wR_factor_gt 0.0975
_refine_ls_wR_factor_ref 0.1209
_reflns_Friedel_coverage 0.576
_reflns_Friedel_fraction_full 0.867
_reflns_Friedel_fraction_max 0.677
_reflns_number_gt 1628
_reflns_number_total 2573
_reflns_threshold_expression 'I > 2\s(I)'
_cod_data_source_file d0ra09839f2.cif
_cod_data_source_block shelx_CCDC1
_cod_database_code 7242346
_shelx_shelxl_version_number 2018/3
_shelx_space_group_comment
;
The symmetry employed for this shelxl refinement is uniquely defined
by the following loop, which should always be used as a source of
symmetry information in preference to the above space-group names.
They are only intended as comments.
;

loop_
_space_group_symop_operation_xyz
'x, y, z'
'-x+1/2, -y, z+1/2'
'x+1/2, -y+1/2, -z'
'-x, y+1/2, -z+1/2'

loop_
_atom_site_label
_atom_site_type_symbol
_atom_site_fract_x
_atom_site_fract_y
_atom_site_fract_z
_atom_site_U_iso_or_equiv
_atom_site_adp_type
_atom_site_occupancy
_atom_site_site_symmetry_order
_atom_site_calc_flag
_atom_site_refinement_flags_posn
_atom_site_refinement_flags_adp
_atom_site_refinement_flags_occupancy
_atom_site_disorder_assembly
_atom_site_disorder_group
O1 O -0.4453(4) -0.2988(2) -0.10687(14) 0.0698(7) Uani 1 1 d . . . . .
C2 C -0.4345(4) -0.4266(3) -0.07771(16) 0.0454(7) Uani 1 1 d . . . . .
H2 H -0.560538 -0.452372 -0.056973 0.054 Uiso 1 1 calc R U . . .
C3 C -0.1476(5) -0.5461(3) -0.04520(19) 0.0554(8) Uani 1 1 d . . . . .
H3 H -0.019597 -0.549476 -0.020778 0.067 Uiso 1 1 calc R U . . .
C4 C -0.4146(4) -0.6549(3) -0.10504(19) 0.0562(8) Uani 1 1 d . . . . .
H4A H -0.404885 -0.722133 -0.144568 0.067 Uiso 1 1 calc R U . . .
H4B H -0.543081 -0.656203 -0.082450 0.067 Uiso 1 1 calc R U . . .
C5 C -0.1450(4) -0.5197(3) -0.13556(18) 0.0535(8) Uani 1 1 d . . . . .
C6 C -0.3692(4) -0.5230(3) -0.14141(16) 0.0443(7) Uani 1 1 d . . . . .
O7 O -0.1724(5) -0.3234(3) -0.00218(19) 0.0813(8) Uani 1 1 d . . . . .
C8 C -0.5400(7) -0.4769(3) 0.09160(18) 0.0655(10) Uani 1 1 d . . . . .
C9 C -0.4576(5) -0.5009(4) -0.22252(17) 0.0681(10) Uani 1 1 d . . . . .
H9A H -0.424774 -0.416549 -0.240803 0.102 Uiso 1 1 calc R U . . .
H9B H -0.595128 -0.508675 -0.218995 0.102 Uiso 1 1 calc R U . . .
H9C H -0.408808 -0.563518 -0.259056 0.102 Uiso 1 1 calc R U . . .
C10 C -0.7153(7) -0.4817(4) 0.1152(2) 0.0742(11) Uani 1 1 d . . . . .
C11 C -0.2604(5) -0.6719(3) -0.04013(19) 0.0599(9) Uani 1 1 d . . . . .
H11A H -0.318908 -0.682583 0.011632 0.072 Uiso 1 1 calc R U . . .
H11B H -0.178285 -0.745055 -0.051115 0.072 Uiso 1 1 calc R U . . .
C12 C -0.3600(7) -0.4723(4) 0.06995(19) 0.0758(11) Uani 1 1 d . . . . .
H12 H -0.269841 -0.490249 0.109151 0.091 Uiso 1 1 calc R U . . .
C13 C -0.2795(4) -0.4413(3) -0.01150(18) 0.0541(8) Uani 1 1 d . . . . .
C14 C -0.0497(5) -0.3960(3) -0.1636(2) 0.0759(11) Uani 1 1 d . . . . .
H14A H 0.076761 -0.389409 -0.140872 0.114 Uiso 1 1 calc R U . . .
H14B H -0.125944 -0.323954 -0.147159 0.114 Uiso 1 1 calc R U . . .
H14C H -0.039775 -0.396692 -0.220290 0.114 Uiso 1 1 calc R U . . .
C15 C -0.0457(6) -0.6293(3) -0.1819(2) 0.0785(11) Uani 1 1 d . . . . .
H15A H -0.102318 -0.709875 -0.167276 0.118 Uiso 1 1 calc R U . . .
H15B H 0.089295 -0.630429 -0.169526 0.118 Uiso 1 1 calc R U . . .
H15C H -0.062294 -0.615710 -0.237756 0.118 Uiso 1 1 calc R U . . .
H7 H -0.246(7) -0.277(5) -0.024(3) 0.10(2) Uiso 1 1 d . . . . .
H1 H -0.539(6) -0.260(4) -0.078(3) 0.116(17) Uiso 1 1 d . . . . .
H10A H -0.793(7) -0.566(5) 0.116(3) 0.128(16) Uiso 1 1 d . . . . .
H10B H -0.787(6) -0.407(5) 0.132(3) 0.125(17) Uiso 1 1 d . . . . .

loop_
_atom_site_aniso_label
_atom_site_aniso_U_11
_atom_site_aniso_U_22
_atom_site_aniso_U_33
_atom_site_aniso_U_23
_atom_site_aniso_U_13
_atom_site_aniso_U_12
O1 0.0897(17) 0.0500(13) 0.0697(15) 0.0051(13) 0.0183(16) 0.0172(13)
C2 0.0470(17) 0.0469(17) 0.0424(15) -0.0001(14) 0.0032(14) 0.0008(13)
C3 0.0440(16) 0.061(2) 0.0610(18) -0.0012(17) -0.0119(16) -0.0020(16)
C4 0.060(2) 0.0514(18) 0.0567(18) -0.0032(16) -0.0031(18) -0.0087(14)
C5 0.0468(17) 0.0536(17) 0.0599(18) 0.0001(17) 0.0075(16) -0.0005(15)
C6 0.0433(16) 0.0505(16) 0.0390(13) -0.0020(15) -0.0004(13) -0.0009(14)
O7 0.094(2) 0.0625(17) 0.0871(19) -0.0193(16) -0.0183(19) -0.0205(16)
C8 0.104(3) 0.0552(19) 0.0371(15) -0.0037(16) 0.005(2) 0.003(2)
C9 0.073(2) 0.089(3) 0.0425(15) -0.0055(18) -0.0031(17) 0.008(2)
C10 0.103(3) 0.062(2) 0.058(2) 0.0072(19) 0.025(2) 0.005(2)
C11 0.067(2) 0.0498(18) 0.0628(19) 0.0060(15) -0.0018(19) 0.0057(18)
C12 0.089(3) 0.096(3) 0.0424(17) -0.006(2) -0.013(2) 0.002(3)
C13 0.060(2) 0.0529(18) 0.0496(16) -0.0067(15) -0.0073(17) -0.0118(15)
C14 0.066(2) 0.075(2) 0.087(2) 0.007(2) 0.017(2) -0.0128(19)
C15 0.068(2) 0.079(2) 0.088(3) -0.001(2) 0.018(2) 0.018(2)

loop_
_atom_type_symbol
_atom_type_description
_atom_type_scat_dispersion_real
_atom_type_scat_dispersion_imag
_atom_type_scat_source
C C 0.0033 0.0016 'International Tables Vol C Tables 4.2.6.8 and 6.1.1.4'
H H 0.0000 0.0000 'International Tables Vol C Tables 4.2.6.8 and 6.1.1.4'
O O 0.0106 0.0060 'International Tables Vol C Tables 4.2.6.8 and 6.1.1.4'

loop_
_geom_angle_atom_site_label_1
_geom_angle_atom_site_label_2
_geom_angle_atom_site_label_3
_geom_angle
_geom_angle_site_symmetry_1
_geom_angle_site_symmetry_3
_geom_angle_publ_flag
C2 O1 H1 106(3) . . ?
O1 C2 C6 112.7(2) . . ?
O1 C2 C13 112.1(2) . . ?
C6 C2 C13 103.5(2) . . ?
O1 C2 H2 109.5 . . ?
C6 C2 H2 109.5 . . ?
C13 C2 H2 109.5 . . ?
C11 C3 C13 106.5(2) . . ?
C11 C3 C5 102.3(3) . . ?
C13 C3 C5 104.2(2) . . ?
C11 C3 H3 114.2 . . ?
C13 C3 H3 114.2 . . ?
C5 C3 H3 114.2 . . ?
C6 C4 C11 104.1(2) . . ?
C6 C4 H4A 110.9 . . ?
C11 C4 H4A 110.9 . . ?
C6 C4 H4B 110.9 . . ?
C11 C4 H4B 110.9 . . ?
H4A C4 H4B 109.0 . . ?
C14 C5 C15 106.0(3) . . ?
C14 C5 C3 117.4(3) . . ?
C15 C5 C3 111.8(3) . . ?
C14 C5 C6 115.6(3) . . ?
C15 C5 C6 113.4(3) . . ?
C3 C5 C6 92.7(2) . . ?
C9 C6 C4 114.4(3) . . ?
C9 C6 C2 114.3(2) . . ?
C4 C6 C2 104.2(2) . . ?
C9 C6 C5 117.2(3) . . ?
C4 C6 C5 101.5(2) . . ?
C2 C6 C5 103.6(2) . . ?
C13 O7 H7 98(4) . . ?
C10 C8 C12 178.2(4) . . ?
C6 C9 H9A 109.5 . . ?
C6 C9 H9B 109.5 . . ?
H9A C9 H9B 109.5 . . ?
C6 C9 H9C 109.5 . . ?
H9A C9 H9C 109.5 . . ?
H9B C9 H9C 109.5 . . ?
C8 C10 H10A 122(3) . . ?
C8 C10 H10B 123(3) . . ?
H10A C10 H10B 114(4) . . ?
C3 C11 C4 102.5(2) . . ?
C3 C11 H11A 111.3 . . ?
C4 C11 H11A 111.3 . . ?
C3 C11 H11B 111.3 . . ?
C4 C11 H11B 111.3 . . ?
H11A C11 H11B 109.2 . . ?
C8 C12 C13 127.9(3) . . ?
C8 C12 H12 116.0 . . ?
C13 C12 H12 116.0 . . ?
O7 C13 C12 105.8(3) . . ?
O7 C13 C3 109.9(3) . . ?
C12 C13 C3 113.8(3) . . ?
O7 C13 C2 110.4(3) . . ?
C12 C13 C2 114.6(3) . . ?
C3 C13 C2 102.5(2) . . ?
C5 C14 H14A 109.5 . . ?
C5 C14 H14B 109.5 . . ?
H14A C14 H14B 109.5 . . ?
C5 C14 H14C 109.5 . . ?
H14A C14 H14C 109.5 . . ?
H14B C14 H14C 109.5 . . ?
C5 C15 H15A 109.5 . . ?
C5 C15 H15B 109.5 . . ?
H15A C15 H15B 109.5 . . ?
C5 C15 H15C 109.5 . . ?
H15A C15 H15C 109.5 . . ?
H15B C15 H15C 109.5 . . ?

loop_
_geom_bond_atom_site_label_1
_geom_bond_atom_site_label_2
_geom_bond_distance
_geom_bond_site_symmetry_2
_geom_bond_publ_flag
O1 C2 1.424(4) . ?
O1 H1 0.91(4) . ?
C2 C6 1.541(4) . ?
C2 C13 1.559(4) . ?
C2 H2 0.9800 . ?
C3 C11 1.531(4) . ?
C3 C13 1.536(4) . ?
C3 C5 1.550(4) . ?
C3 H3 0.9800 . ?
C4 C6 1.539(4) . ?
C4 C11 1.542(4) . ?
C4 H4A 0.9700 . ?
C4 H4B 0.9700 . ?
C5 C14 1.526(4) . ?
C5 C15 1.548(4) . ?
C5 C6 1.559(4) . ?
C6 C9 1.518(4) . ?
O7 C13 1.446(4) . ?
O7 H7 0.79(4) . ?
C8 C10 1.282(6) . ?
C8 C12 1.302(5) . ?
C9 H9A 0.9600 . ?
C9 H9B 0.9600 . ?
C9 H9C 0.9600 . ?
C10 H10A 1.03(5) . ?
C10 H10B 0.97(5) . ?
C11 H11A 0.9700 . ?
C11 H11B 0.9700 . ?
C12 C13 1.519(5) . ?
C12 H12 0.9300 . ?
C14 H14A 0.9600 . ?
C14 H14B 0.9600 . ?
C14 H14C 0.9600 . ?
C15 H15A 0.9600 . ?
C15 H15B 0.9600 . ?
C15 H15C 0.9600 . ?

loop_
_geom_torsion_atom_site_label_1
_geom_torsion_atom_site_label_2
_geom_torsion_atom_site_label_3
_geom_torsion_atom_site_label_4
_geom_torsion
_geom_torsion_site_symmetry_1
_geom_torsion_site_symmetry_2
_geom_torsion_site_symmetry_3
_geom_torsion_site_symmetry_4
_geom_torsion_publ_flag
C11 C3 C5 C14 177.4(3) . . . . ?
C13 C3 C5 C14 66.6(3) . . . . ?
C11 C3 C5 C15 -59.8(3) . . . . ?
C13 C3 C5 C15 -170.7(3) . . . . ?
C11 C3 C5 C6 56.7(3) . . . . ?
C13 C3 C5 C6 -54.1(3) . . . . ?
C11 C4 C6 C9 161.6(2) . . . . ?
C11 C4 C6 C2 -72.9(3) . . . . ?
C11 C4 C6 C5 34.5(3) . . . . ?
O1 C2 C6 C9 -41.0(4) . . . . ?
C13 C2 C6 C9 -162.4(2) . . . . ?
O1 C2 C6 C4 -166.6(2) . . . . ?
C13 C2 C6 C4 72.1(3) . . . . ?
O1 C2 C6 C5 87.6(3) . . . . ?
C13 C2 C6 C5 -33.7(3) . . . . ?
C14 C5 C6 C9 57.6(4) . . . . ?
C15 C5 C6 C9 -65.0(4) . . . . ?
C3 C5 C6 C9 179.8(3) . . . . ?
C14 C5 C6 C4 -177.1(3) . . . . ?
C15 C5 C6 C4 60.3(3) . . . . ?
C3 C5 C6 C4 -54.9(3) . . . . ?
C14 C5 C6 C2 -69.3(3) . . . . ?
C15 C5 C6 C2 168.1(2) . . . . ?
C3 C5 C6 C2 52.9(3) . . . . ?
C13 C3 C11 C4 71.7(3) . . . . ?
C5 C3 C11 C4 -37.4(3) . . . . ?
C6 C4 C11 C3 1.5(3) . . . . ?
C8 C12 C13 O7 115.5(4) . . . . ?
C8 C12 C13 C3 -123.8(4) . . . . ?
C8 C12 C13 C2 -6.4(5) . . . . ?
C11 C3 C13 O7 170.7(3) . . . . ?
C5 C3 C13 O7 -81.6(3) . . . . ?
C11 C3 C13 C12 52.3(4) . . . . ?
C5 C3 C13 C12 160.0(3) . . . . ?
C11 C3 C13 C2 -71.9(3) . . . . ?
C5 C3 C13 C2 35.8(3) . . . . ?
O1 C2 C13 O7 -5.8(3) . . . . ?
C6 C2 C13 O7 116.0(3) . . . . ?
O1 C2 C13 C12 113.5(3) . . . . ?
C6 C2 C13 C12 -124.7(3) . . . . ?
O1 C2 C13 C3 -122.7(3) . . . . ?
C6 C2 C13 C3 -1.0(3) . . . . ?
